data_4080318
loop_
_publ_author_name
'Mora, Elsa'
'Maria, Leonor'
'Biswas, Biplab'
'Camp, Cl\'ement'
'Santos, Isabel C.'
'P\'ecaut, Jacques'
'Cruz, Adelaide'
'Carretas, Jos\'e M.'
'Mar\,calo, Joaquim'
'Mazzanti, Marinella'

_publ_section_title
;
 Diamine Bis(phenolate) as Supporting Ligands in Organoactinide(IV)
 Chemistry. Synthesis, Structural Characterization, and Reactivity of
 Stable Dialkyl Derivatives
;
_journal_issue 5
_journal_name_full Organometallics
_journal_page_first 1409
_journal_paper_doi 10.1021/om3010806
_journal_volume 32
_journal_year 2013
_chemical_formula_moiety 'C68 H108 N4 O4 U, C4 H8 O'
_chemical_formula_sum 'C72 H116 N4 O5 U'
_chemical_formula_weight 1355.72
_chemical_name_systematic
;
 ?
;
_space_group_IT_number 15
_symmetry_cell_setting monoclinic
_symmetry_space_group_name_Hall '-C 2yc'
_symmetry_space_group_name_H-M 'C 1 2/c 1'
_atom_sites_solution_hydrogens geom
_atom_sites_solution_primary direct
_atom_sites_solution_secondary difmap
_audit_creation_method SHELXL-97
_cell_angle_alpha 90.00
_cell_angle_beta 99.6200(10)
_cell_angle_gamma 90.00
_cell_formula_units_Z 4
_cell_length_a 18.2767(3)
_cell_length_b 24.4463(4)
_cell_length_c 16.6782(3)
_cell_measurement_reflns_used 9959
_cell_measurement_temperature 150(2)
_cell_measurement_theta_max 27.86
_cell_measurement_theta_min 2.68
_cell_volume 7347.0(2)
_computing_cell_refinement 'Bruker SAINT'
_computing_data_collection 'Bruker APEX2'
_computing_data_reduction 'Bruker SAINT'
_computing_molecular_graphics ORTEP3(Farrugia,1997)
_computing_publication_material 'WinGX (Farrugia, 1999)'
_computing_structure_refinement 'SHELXL-97 (Sheldrick, 2008)'
_computing_structure_solution 'SIR97 (Altomare, 1999)'
_diffrn_ambient_temperature 150(2)
_diffrn_measured_fraction_theta_full 0.998
_diffrn_measured_fraction_theta_max 0.998
_diffrn_measurement_device_type 'Bruker APEX-II CCD'
_diffrn_measurement_method '\f and \w scans'
_diffrn_radiation_monochromator graphite
_diffrn_radiation_source 'fine-focus sealed tube'
_diffrn_radiation_type MoK\a
_diffrn_radiation_wavelength 0.71069
_diffrn_reflns_av_R_equivalents 0.0474
_diffrn_reflns_av_sigmaI/netI 0.0365
_diffrn_reflns_limit_h_max 22
_diffrn_reflns_limit_h_min -22
_diffrn_reflns_limit_k_max 29
_diffrn_reflns_limit_k_min -29
_diffrn_reflns_limit_l_max 20
_diffrn_reflns_limit_l_min -20
_diffrn_reflns_number 35090
_diffrn_reflns_theta_full 25.68
_diffrn_reflns_theta_max 25.68
_diffrn_reflns_theta_min 2.99
_exptl_absorpt_coefficient_mu 2.256
_exptl_absorpt_correction_T_max 0.8055
_exptl_absorpt_correction_T_min 0.6864
_exptl_absorpt_correction_type multi-scan
_exptl_absorpt_process_details 'sadabs; Sheldrick 2004'
_exptl_crystal_colour colourless
_exptl_crystal_density_diffrn 1.226
_exptl_crystal_density_method 'not measured'
_exptl_crystal_description prism
_exptl_crystal_F_000 2832
_exptl_crystal_size_max 0.18
_exptl_crystal_size_mid 0.14
_exptl_crystal_size_min 0.10
_refine_diff_density_max 1.266
_refine_diff_density_min -0.815
_refine_diff_density_rms 0.099
_refine_ls_extinction_method none
_refine_ls_goodness_of_fit_ref 1.124
_refine_ls_hydrogen_treatment constr
_refine_ls_matrix_type full
_refine_ls_number_parameters 382
_refine_ls_number_reflns 6967
_refine_ls_number_restraints 6
_refine_ls_restrained_S_all 1.124
_refine_ls_R_factor_all 0.0357
_refine_ls_R_factor_gt 0.0309
_refine_ls_shift/su_max 0.005
_refine_ls_shift/su_mean 0.000
_refine_ls_structure_factor_coef Fsqd
_refine_ls_weighting_details 'calc w=1/[\s^2^(Fo^2^)+(0.0403P)^2^+1.1499P] where P=(Fo^2^+2Fc^2^)/3'
_refine_ls_weighting_scheme calc
_refine_ls_wR_factor_gt 0.0821
_refine_ls_wR_factor_ref 0.0838
_reflns_number_gt 6382
_reflns_number_total 6967
_reflns_threshold_expression >2\s(I)
_cod_data_source_file om3010806_si_002.cif
_cod_data_source_block Comp-2.THF
_cod_original_sg_symbol_H-M C2/c
_cod_database_code 4080318

loop_
_symmetry_equiv_pos_as_xyz
'x, y, z'
'-x, y, -z+1/2'
'x+1/2, y+1/2, z'
'-x+1/2, y+1/2, -z+1/2'
'-x, -y, -z'
'x, -y, z-1/2'
'-x+1/2, -y+1/2, -z'
'x+1/2, -y+1/2, z-1/2'

loop_
_atom_site_label
_atom_site_type_symbol
_atom_site_fract_x
_atom_site_fract_y
_atom_site_fract_z
_atom_site_U_iso_or_equiv
_atom_site_adp_type
_atom_site_occupancy
_atom_site_symmetry_multiplicity
_atom_site_calc_flag
_atom_site_refinement_flags
U1 U 0.5000 0.121474(7) 0.2500 0.01452(7) Uani 1 2 d S
O1 O 0.38964(13) 0.09689(10) 0.27687(15) 0.0185(5) Uani 1 1 d .
O2 O 0.46239(14) 0.14937(10) 0.12027(15) 0.0191(5) Uani 1 1 d .
N1 N 0.45519(17) 0.02419(12) 0.17212(19) 0.0195(6) Uani 1 1 d .
N2 N 0.57595(18) 0.21900(12) 0.23480(19) 0.0214(7) Uani 1 1 d .
C1 C 0.3315(2) 0.06185(14) 0.2652(2) 0.0189(8) Uani 1 1 d .
C2 C 0.2802(2) 0.05544(15) 0.3200(2) 0.0217(8) Uani 1 1 d .
C3 C 0.2231(2) 0.01770(16) 0.2994(2) 0.0261(9) Uani 1 1 d .
H3 H 0.1888 0.0135 0.3359 0.031 Uiso 1 1 calc R
C4 C 0.2125(2) -0.01404(16) 0.2303(3) 0.0265(9) Uani 1 1 d .
C5 C 0.2637(2) -0.00767(15) 0.1782(2) 0.0239(8) Uani 1 1 d .
H5 H 0.2584 -0.0290 0.1299 0.029 Uiso 1 1 calc R
C6 C 0.3224(2) 0.02899(15) 0.1946(2) 0.0201(8) Uani 1 1 d .
C7 C 0.2816(2) 0.08966(17) 0.3977(2) 0.0259(9) Uani 1 1 d .
C8 C 0.1461(2) -0.05287(18) 0.2097(3) 0.0355(10) Uani 1 1 d .
C9 C 0.3761(2) 0.03198(15) 0.1354(2) 0.0212(8) Uani 1 1 d .
H9A H 0.3624 0.0037 0.0930 0.025 Uiso 1 1 calc R
H9B H 0.3708 0.0681 0.1082 0.025 Uiso 1 1 calc R
C10 C 0.4632(2) -0.02586(14) 0.2226(3) 0.0245(8) Uani 1 1 d .
H10A H 0.4591 -0.0585 0.1870 0.029 Uiso 1 1 calc R
H10B H 0.4229 -0.0275 0.2555 0.029 Uiso 1 1 calc R
C11 C 0.3592(2) 0.09258(18) 0.4490(2) 0.0282(9) Uani 1 1 d .
H11A H 0.3745 0.0560 0.4691 0.042 Uiso 1 1 calc R
H11B H 0.3583 0.1172 0.4952 0.042 Uiso 1 1 calc R
H11C H 0.3944 0.1064 0.4156 0.042 Uiso 1 1 calc R
C12 C 0.2502(2) 0.14681(17) 0.3739(3) 0.0312(9) Uani 1 1 d .
H12A H 0.2546 0.1698 0.4226 0.047 Uiso 1 1 calc R
H12B H 0.1979 0.1437 0.3491 0.047 Uiso 1 1 calc R
H12C H 0.2782 0.1634 0.3349 0.047 Uiso 1 1 calc R
C13 C 0.2314(3) 0.0647(2) 0.4546(3) 0.0379(11) Uani 1 1 d .
H13A H 0.2472 0.0271 0.4685 0.057 Uiso 1 1 calc R
H13B H 0.1797 0.0647 0.4270 0.057 Uiso 1 1 calc R
H13C H 0.2358 0.0865 0.5045 0.057 Uiso 1 1 calc R
C14 C 0.0900(4) -0.0270(3) 0.1457(4) 0.0769(19) Uani 1 1 d U
H14A H 0.0496 -0.0529 0.1282 0.115 Uiso 1 1 calc R
H14B H 0.1135 -0.0170 0.0991 0.115 Uiso 1 1 calc R
H14C H 0.0700 0.0059 0.1679 0.115 Uiso 1 1 calc R
C15 C 0.1128(3) -0.0676(2) 0.2843(4) 0.0537(15) Uani 1 1 d .
H15A H 0.0893 -0.0352 0.3035 0.081 Uiso 1 1 calc R
H15B H 0.1520 -0.0808 0.3272 0.081 Uiso 1 1 calc R
H15C H 0.0755 -0.0964 0.2702 0.081 Uiso 1 1 calc R
C16 C 0.1714(4) -0.1079(2) 0.1786(4) 0.0669(19) Uani 1 1 d .
H16A H 0.1293 -0.1332 0.1690 0.100 Uiso 1 1 calc R
H16B H 0.2107 -0.1235 0.2194 0.100 Uiso 1 1 calc R
H16C H 0.1904 -0.1021 0.1277 0.100 Uiso 1 1 calc R
C17 C 0.4983(2) 0.01742(16) 0.1059(2) 0.0256(9) Uani 1 1 d .
H17A H 0.4777 -0.0129 0.0707 0.038 Uiso 1 1 calc R
H17B H 0.5502 0.0094 0.1288 0.038 Uiso 1 1 calc R
H17C H 0.4959 0.0512 0.0739 0.038 Uiso 1 1 calc R
C21 C 0.4586(2) 0.19352(15) 0.0706(2) 0.0205(8) Uani 1 1 d .
C22 C 0.4008(2) 0.20309(16) 0.0044(2) 0.0250(8) Uani 1 1 d .
C23 C 0.4002(2) 0.25331(17) -0.0364(3) 0.0294(9) Uani 1 1 d .
H23 H 0.3602 0.2604 -0.0794 0.035 Uiso 1 1 calc R
C24 C 0.4542(2) 0.29340(16) -0.0183(3) 0.0289(9) Uani 1 1 d .
C25 C 0.5131(2) 0.28113(16) 0.0425(2) 0.0268(9) Uani 1 1 d .
H25 H 0.5524 0.3067 0.0547 0.032 Uiso 1 1 calc R
C26 C 0.5166(2) 0.23255(15) 0.0863(2) 0.0217(8) Uani 1 1 d .
C27 C 0.3411(2) 0.15998(17) -0.0270(3) 0.0302(9) Uani 1 1 d .
C28 C 0.4480(3) 0.34939(18) -0.0610(3) 0.0394(11) Uani 1 1 d .
C29 C 0.5846(2) 0.22092(15) 0.1477(2) 0.0223(8) Uani 1 1 d .
H29A H 0.6051 0.1853 0.1338 0.027 Uiso 1 1 calc R
H29B H 0.6221 0.2492 0.1418 0.027 Uiso 1 1 calc R
C30 C 0.5419(2) 0.27010(15) 0.2594(3) 0.0289(9) Uani 1 1 d .
H30A H 0.5607 0.3014 0.2311 0.035 Uiso 1 1 calc R
H30B H 0.5577 0.2756 0.3185 0.035 Uiso 1 1 calc R
C31 C 0.2927(2) 0.14711(18) 0.0372(3) 0.0335(10) Uani 1 1 d .
H31A H 0.3245 0.1390 0.0892 0.050 Uiso 1 1 calc R
H31B H 0.2613 0.1153 0.0198 0.050 Uiso 1 1 calc R
H31C H 0.2612 0.1787 0.0437 0.050 Uiso 1 1 calc R
C32 C 0.3799(3) 0.10873(18) -0.0524(3) 0.0339(10) Uani 1 1 d .
H32A H 0.4150 0.0950 -0.0059 0.051 Uiso 1 1 calc R
H32B H 0.4067 0.1180 -0.0968 0.051 Uiso 1 1 calc R
H32C H 0.3428 0.0805 -0.0708 0.051 Uiso 1 1 calc R
C33 C 0.2867(3) 0.1794(2) -0.1026(3) 0.0485(13) Uani 1 1 d .
H33A H 0.2514 0.1501 -0.1212 0.073 Uiso 1 1 calc R
H33B H 0.3145 0.1889 -0.1460 0.073 Uiso 1 1 calc R
H33C H 0.2596 0.2117 -0.0885 0.073 Uiso 1 1 calc R
C34 C 0.3896(3) 0.3501(2) -0.1381(3) 0.0528(14) Uani 1 1 d .
H34A H 0.3867 0.3868 -0.1618 0.079 Uiso 1 1 calc R
H34B H 0.3412 0.3400 -0.1245 0.079 Uiso 1 1 calc R
H34C H 0.4034 0.3238 -0.1773 0.079 Uiso 1 1 calc R
C35 C 0.4241(3) 0.39066(19) -0.0015(4) 0.0518(14) Uani 1 1 d .
H35A H 0.4608 0.3912 0.0486 0.078 Uiso 1 1 calc R
H35B H 0.3756 0.3800 0.0113 0.078 Uiso 1 1 calc R
H35C H 0.4205 0.4271 -0.0262 0.078 Uiso 1 1 calc R
C36 C 0.5221(3) 0.3669(3) -0.0824(5) 0.071(2) Uani 1 1 d .
H36A H 0.5596 0.3677 -0.0329 0.106 Uiso 1 1 calc R
H36B H 0.5173 0.4035 -0.1068 0.106 Uiso 1 1 calc R
H36C H 0.5372 0.3409 -0.1212 0.106 Uiso 1 1 calc R
C37 C 0.6515(2) 0.21555(17) 0.2826(2) 0.0281(9) Uani 1 1 d .
H37A H 0.6742 0.1807 0.2713 0.042 Uiso 1 1 calc R
H37B H 0.6488 0.2178 0.3407 0.042 Uiso 1 1 calc R
H37C H 0.6816 0.2458 0.2676 0.042 Uiso 1 1 calc R
O3 O 0.5617(5) 0.2017(4) 0.8773(6) 0.076(3) Uiso 0.50 1 d P
C40 C 0.5711(5) 0.1555(3) 0.8438(5) 0.0318(19) Uiso 0.50 1 d P
H40A H 0.5248 0.1430 0.8092 0.038 Uiso 0.50 1 calc PR
H40B H 0.5881 0.1272 0.8851 0.038 Uiso 0.50 1 calc PR
C41 C 0.6225(8) 0.1664(6) 0.7999(9) 0.078(4) Uiso 0.50 1 d P
H41A H 0.6003 0.1830 0.7473 0.094 Uiso 0.50 1 calc PR
H41B H 0.6492 0.1327 0.7891 0.094 Uiso 0.50 1 calc PR
C42 C 0.6731(8) 0.2051(6) 0.8484(9) 0.079(4) Uiso 0.50 1 d P
H42A H 0.7185 0.1860 0.8751 0.095 Uiso 0.50 1 calc PR
H42B H 0.6877 0.2344 0.8134 0.095 Uiso 0.50 1 calc PR
C43 C 0.6344(6) 0.2274(4) 0.9074(7) 0.046(2) Uiso 0.50 1 d P
H43A H 0.6321 0.2678 0.9049 0.055 Uiso 0.50 1 calc PR
H43B H 0.6555 0.2155 0.9632 0.055 Uiso 0.50 1 calc PR

loop_
_atom_site_aniso_label
_atom_site_aniso_U_11
_atom_site_aniso_U_22
_atom_site_aniso_U_33
_atom_site_aniso_U_23
_atom_site_aniso_U_13
_atom_site_aniso_U_12
U1 0.01398(11) 0.01446(10) 0.01523(11) 0.000 0.00278(7) 0.000
O1 0.0158(13) 0.0199(12) 0.0200(13) -0.0032(10) 0.0035(11) -0.0027(10)
O2 0.0188(13) 0.0192(13) 0.0188(13) 0.0034(10) 0.0012(11) -0.0034(10)
N1 0.0195(16) 0.0190(15) 0.0218(16) -0.0032(12) 0.0083(13) -0.0018(12)
N2 0.0241(17) 0.0184(15) 0.0210(17) 0.0004(12) 0.0017(13) -0.0053(13)
C1 0.0139(18) 0.0215(18) 0.0209(19) 0.0017(15) 0.0014(15) -0.0003(14)
C2 0.0173(18) 0.0258(19) 0.023(2) 0.0028(15) 0.0051(16) 0.0014(15)
C3 0.020(2) 0.033(2) 0.027(2) 0.0050(17) 0.0095(17) -0.0014(16)
C4 0.021(2) 0.027(2) 0.031(2) 0.0041(17) 0.0047(17) -0.0046(16)
C5 0.023(2) 0.0236(19) 0.025(2) -0.0037(16) 0.0011(16) -0.0050(15)
C6 0.0176(19) 0.0239(18) 0.0191(19) -0.0001(15) 0.0040(15) -0.0006(15)
C7 0.021(2) 0.035(2) 0.022(2) 0.0011(17) 0.0068(17) 0.0048(17)
C8 0.030(2) 0.038(2) 0.038(3) 0.006(2) 0.006(2) -0.0162(19)
C9 0.0213(19) 0.0235(18) 0.0194(19) -0.0032(15) 0.0050(16) -0.0035(15)
C10 0.026(2) 0.0157(17) 0.034(2) 0.0004(16) 0.0092(18) -0.0010(15)
C11 0.028(2) 0.037(2) 0.019(2) -0.0023(17) 0.0052(17) 0.0070(18)
C12 0.024(2) 0.038(2) 0.032(2) -0.0068(19) 0.0045(18) 0.0084(18)
C13 0.034(3) 0.057(3) 0.026(2) -0.003(2) 0.015(2) -0.001(2)
C14 0.075(2) 0.076(2) 0.077(2) 0.0032(10) 0.0022(10) -0.0035(10)
C15 0.043(3) 0.054(3) 0.070(4) -0.006(3) 0.026(3) -0.026(3)
C16 0.079(4) 0.057(3) 0.074(4) -0.022(3) 0.040(4) -0.042(3)
C17 0.025(2) 0.029(2) 0.025(2) -0.0081(16) 0.0108(17) -0.0064(16)
C21 0.0222(19) 0.0219(18) 0.0176(19) 0.0023(15) 0.0042(15) 0.0025(15)
C22 0.023(2) 0.028(2) 0.024(2) 0.0035(16) 0.0036(17) 0.0001(16)
C23 0.028(2) 0.034(2) 0.024(2) 0.0066(17) 0.0001(18) 0.0012(18)
C24 0.034(2) 0.026(2) 0.027(2) 0.0100(17) 0.0067(18) 0.0003(17)
C25 0.029(2) 0.0248(19) 0.027(2) 0.0033(16) 0.0044(18) -0.0041(17)
C26 0.024(2) 0.0209(18) 0.021(2) 0.0018(15) 0.0035(16) -0.0014(15)
C27 0.028(2) 0.034(2) 0.026(2) 0.0029(17) -0.0053(18) -0.0033(18)
C28 0.042(3) 0.030(2) 0.043(3) 0.016(2) -0.001(2) -0.002(2)
C29 0.021(2) 0.0227(18) 0.023(2) 0.0026(15) 0.0010(16) -0.0061(15)
C30 0.043(3) 0.0175(18) 0.028(2) -0.0028(16) 0.0109(19) -0.0067(17)
C31 0.022(2) 0.032(2) 0.045(3) 0.000(2) 0.0023(19) -0.0039(17)
C32 0.041(3) 0.035(2) 0.025(2) -0.0023(18) 0.0020(19) -0.0069(19)
C33 0.040(3) 0.051(3) 0.045(3) 0.007(2) -0.020(2) -0.008(2)
C34 0.074(4) 0.042(3) 0.038(3) 0.020(2) -0.005(3) 0.002(3)
C35 0.064(4) 0.028(2) 0.058(4) 0.008(2) -0.004(3) 0.004(2)
C36 0.057(4) 0.061(4) 0.099(5) 0.054(4) 0.026(4) 0.003(3)
C37 0.025(2) 0.034(2) 0.023(2) 0.0005(17) -0.0012(17) -0.0130(17)

loop_
_atom_type_symbol
_atom_type_description
_atom_type_scat_dispersion_real
_atom_type_scat_dispersion_imag
_atom_type_scat_source
C C 0.0033 0.0016 'International Tables Vol C Tables 4.2.6.8 and 6.1.1.4'
H H 0.0000 0.0000 'International Tables Vol C Tables 4.2.6.8 and 6.1.1.4'
N N 0.0061 0.0033 'International Tables Vol C Tables 4.2.6.8 and 6.1.1.4'
O O 0.0106 0.0060 'International Tables Vol C Tables 4.2.6.8 and 6.1.1.4'
U U -9.6767 9.6646 'International Tables Vol C Tables 4.2.6.8 and 6.1.1.4'

loop_
_geom_angle_atom_site_label_1
_geom_angle_atom_site_label_2
_geom_angle_atom_site_label_3
_geom_angle
_geom_angle_site_symmetry_1
_geom_angle_site_symmetry_3
O1 U1 O1 148.60(12) 2_655 .
O1 U1 O2 97.67(9) 2_655 2_655
O1 U1 O2 91.70(9) . 2_655
O1 U1 O2 91.70(9) 2_655 .
O1 U1 O2 97.67(9) . .
O2 U1 O2 144.93(12) 2_655 .
O1 U1 N1 69.80(9) 2_655 2_655
O1 U1 N1 83.12(9) . 2_655
O2 U1 N1 77.96(9) 2_655 2_655
O2 U1 N1 136.59(9) . 2_655
O1 U1 N1 83.12(9) 2_655 .
O1 U1 N1 69.80(9) . .
O2 U1 N1 136.59(9) 2_655 .
O2 U1 N1 77.96(9) . .
N1 U1 N1 61.51(13) 2_655 .
O1 U1 N2 74.38(9) 2_655 .
O1 U1 N2 137.02(9) . .
O2 U1 N2 75.72(9) 2_655 .
O2 U1 N2 74.46(9) . .
N1 U1 N2 131.60(9) 2_655 .
N1 U1 N2 143.51(9) . .
O1 U1 N2 137.02(9) 2_655 2_655
O1 U1 N2 74.38(9) . 2_655
O2 U1 N2 74.46(9) 2_655 2_655
O2 U1 N2 75.72(9) . 2_655
N1 U1 N2 143.51(9) 2_655 2_655
N1 U1 N2 131.60(9) . 2_655
N2 U1 N2 62.69(13) . 2_655
C1 O1 U1 149.3(2) . .
C21 O2 U1 143.2(2) . .
C17 N1 C10 108.7(3) . .
C17 N1 C9 108.2(3) . .
C10 N1 C9 109.8(3) . .
C17 N1 U1 107.2(2) . .
C10 N1 U1 116.8(2) . .
C9 N1 U1 105.9(2) . .
C37 N2 C30 107.3(3) . .
C37 N2 C29 106.6(3) . .
C30 N2 C29 111.2(3) . .
C37 N2 U1 109.6(2) . .
C30 N2 U1 117.1(2) . .
C29 N2 U1 104.6(2) . .
O1 C1 C6 117.5(3) . .
O1 C1 C2 124.3(3) . .
C6 C1 C2 118.2(3) . .
C3 C2 C1 117.5(4) . .
C3 C2 C7 118.3(3) . .
C1 C2 C7 124.0(3) . .
C4 C3 C2 125.1(4) . .
C3 C4 C5 116.5(4) . .
C3 C4 C8 122.1(4) . .
C5 C4 C8 121.3(4) . .
C4 C5 C6 121.8(4) . .
C5 C6 C1 120.8(3) . .
C5 C6 C9 117.9(3) . .
C1 C6 C9 121.3(3) . .
C11 C7 C12 111.9(3) . .
C11 C7 C2 112.4(3) . .
C12 C7 C2 108.9(3) . .
C11 C7 C13 105.2(3) . .
C12 C7 C13 106.4(3) . .
C2 C7 C13 111.9(3) . .
C14 C8 C15 111.4(5) . .
C14 C8 C4 108.7(4) . .
C15 C8 C4 112.0(4) . .
C14 C8 C16 109.8(5) . .
C15 C8 C16 104.6(4) . .
C4 C8 C16 110.1(4) . .
N1 C9 C6 114.8(3) . .
N1 C10 C10 110.0(3) . 2_655
O2 C21 C22 124.3(3) . .
O2 C21 C26 117.6(3) . .
C22 C21 C26 118.1(3) . .
C23 C22 C21 117.8(4) . .
C23 C22 C27 119.0(4) . .
C21 C22 C27 123.0(3) . .
C24 C23 C22 124.4(4) . .
C25 C24 C23 116.4(4) . .
C25 C24 C28 121.4(4) . .
C23 C24 C28 122.2(4) . .
C24 C25 C26 122.2(4) . .
C25 C26 C21 120.7(4) . .
C25 C26 C29 118.7(3) . .
C21 C26 C29 120.5(3) . .
C31 C27 C32 111.9(3) . .
C31 C27 C22 111.2(3) . .
C32 C27 C22 108.5(3) . .
C31 C27 C33 105.4(4) . .
C32 C27 C33 106.9(4) . .
C22 C27 C33 112.9(4) . .
C36 C28 C34 108.9(5) . .
C36 C28 C35 109.3(5) . .
C34 C28 C35 107.6(4) . .
C36 C28 C24 111.1(4) . .
C34 C28 C24 112.7(4) . .
C35 C28 C24 107.1(4) . .
N2 C29 C26 117.5(3) . .
N2 C30 C30 113.6(3) . 2_655
C40 O3 C43 110.0(9) . .
O3 C40 C41 103.0(10) . .
C40 C41 C42 105.5(12) . .
C43 C42 C41 106.9(12) . .
C42 C43 O3 97.2(10) . .

loop_
_geom_bond_atom_site_label_1
_geom_bond_atom_site_label_2
_geom_bond_distance
_geom_bond_site_symmetry_2
U1 O1 2.221(2) 2_655
U1 O1 2.221(2) .
U1 O2 2.263(2) 2_655
U1 O2 2.263(2) .
U1 N1 2.767(3) 2_655
U1 N1 2.767(3) .
U1 N2 2.792(3) .
U1 N2 2.792(3) 2_655
O1 C1 1.353(4) .
O2 C21 1.356(4) .
N1 C17 1.470(5) .
N1 C10 1.478(5) .
N1 C9 1.485(5) .
N2 C37 1.477(5) .
N2 C30 1.484(5) .
N2 C29 1.487(5) .
C1 C6 1.412(5) .
C1 C2 1.424(5) .
C2 C3 1.392(5) .
C2 C7 1.539(5) .
C3 C4 1.376(6) .
C4 C5 1.388(6) .
C4 C8 1.534(6) .
C5 C6 1.390(5) .
C6 C9 1.507(5) .
C7 C11 1.531(6) .
C7 C12 1.537(6) .
C7 C13 1.552(6) .
C8 C14 1.491(8) .
C8 C15 1.516(7) .
C8 C16 1.541(7) .
C10 C10 1.495(8) 2_655
C21 C22 1.415(5) .
C21 C26 1.417(5) .
C22 C23 1.403(6) .
C22 C27 1.544(6) .
C23 C24 1.388(6) .
C24 C25 1.382(6) .
C24 C28 1.538(5) .
C25 C26 1.390(5) .
C26 C29 1.501(5) .
C27 C31 1.532(6) .
C27 C32 1.534(6) .
C27 C33 1.545(6) .
C28 C36 1.518(7) .
C28 C34 1.528(7) .
C28 C35 1.529(8) .
C30 C30 1.510(9) 2_655
O3 C40 1.285(12) .
O3 C43 1.480(13) .
C40 C41 1.311(16) .
C41 C42 1.467(19) .
C42 C43 1.412(17) .
